data_7154287
loop_
_publ_author_name
'Bharathiraja, Ganesan'
'Sengoden, Mani'
'Kannan, Masanam'
'Punniyamurthy, Tharmalingam'

_publ_section_title
;
 Expedient synthesis of tetrasubstituted pyrroles via a copper-catalyzed
 cascade inter-/intramolecular cyclization of 1,3-enynes carry a nitro
 group with amines.
;
_journal_issue 9
_journal_name_full 'Organic &amp; biomolecular chemistry'
_journal_page_first 2786
_journal_page_last 2792
_journal_paper_doi 10.1039/c4ob02508c
_journal_volume 13
_journal_year 2015
_chemical_formula_moiety 'C22 H15 I N2 O2'
_chemical_formula_sum 'C22 H15 I N2 O2'
_chemical_formula_weight 466.26
_chemical_name_systematic
; 
 ? 
;
_space_group_IT_number 14
_symmetry_cell_setting monoclinic
_symmetry_space_group_name_Hall '-P 2ybc'
_symmetry_space_group_name_H-M 'P 1 21/c 1'
_atom_sites_solution_hydrogens geom
_atom_sites_solution_primary direct
_atom_sites_solution_secondary difmap
_audit_creation_method SHELXL-97
_audit_update_record
;
2014-09-24 deposited with the CCDC.
2015-01-09 downloaded from the CCDC.
;
_cell_angle_alpha 90.00
_cell_angle_beta 96.431(2)
_cell_angle_gamma 90.00
_cell_formula_units_Z 4
_cell_length_a 9.5097(4)
_cell_length_b 10.4987(4)
_cell_length_c 19.3484(7)
_cell_measurement_reflns_used 5570
_cell_measurement_temperature 296(2)
_cell_measurement_theta_max 25.41
_cell_measurement_theta_min 2.87
_cell_volume 1919.58(13)
_computing_cell_refinement 'Bruker SMART'
_computing_data_collection 'Bruker SMART'
_computing_data_reduction 'Bruker SAINT'
_computing_molecular_graphics 'Bruker SHELXTL'
_computing_publication_material 'Bruker SHELXTL'
_computing_structure_refinement 'SHELXL-97 (Sheldrick, 1997)'
_computing_structure_solution 'SHELXS-97 (Sheldrick, 1990)'
_diffrn_ambient_temperature 296(2)
_diffrn_measured_fraction_theta_full 0.999
_diffrn_measured_fraction_theta_max 0.999
_diffrn_measurement_device_type 'CCD area detector'
_diffrn_measurement_method 'phi and omega scans'
_diffrn_radiation_monochromator graphite
_diffrn_radiation_source 'fine-focus sealed tube'
_diffrn_radiation_type MoK\a
_diffrn_radiation_wavelength 0.71073
_diffrn_reflns_av_R_equivalents 0.0494
_diffrn_reflns_av_sigmaI/netI 0.0332
_diffrn_reflns_limit_h_max 11
_diffrn_reflns_limit_h_min -11
_diffrn_reflns_limit_k_max 12
_diffrn_reflns_limit_k_min -12
_diffrn_reflns_limit_l_max 23
_diffrn_reflns_limit_l_min -22
_diffrn_reflns_number 21987
_diffrn_reflns_theta_full 25.00
_diffrn_reflns_theta_max 25.00
_diffrn_reflns_theta_min 2.12
_exptl_absorpt_coefficient_mu 1.687
_exptl_absorpt_correction_T_max 0.751
_exptl_absorpt_correction_T_min 0.609
_exptl_absorpt_correction_type multi-scan
_exptl_absorpt_process_details multi-scan
_exptl_crystal_colour 'pale yellow'
_exptl_crystal_density_diffrn 1.613
_exptl_crystal_density_method 'not measured'
_exptl_crystal_description rod
_exptl_crystal_F_000 920
_exptl_crystal_recrystallization_method 'Re-crystallisation from solvent: Methanol'
_exptl_crystal_size_max 0.35
_exptl_crystal_size_mid 0.25
_exptl_crystal_size_min 0.17
_refine_diff_density_max 0.544
_refine_diff_density_min -0.632
_refine_diff_density_rms 0.068
_refine_ls_extinction_method none
_refine_ls_goodness_of_fit_ref 0.914
_refine_ls_hydrogen_treatment mixed
_refine_ls_matrix_type full
_refine_ls_number_parameters 244
_refine_ls_number_reflns 3384
_refine_ls_number_restraints 0
_refine_ls_restrained_S_all 0.914
_refine_ls_R_factor_all 0.0561
_refine_ls_R_factor_gt 0.0378
_refine_ls_shift/su_max 0.000
_refine_ls_shift/su_mean 0.000
_refine_ls_structure_factor_coef Fsqd
_refine_ls_weighting_details 'calc w=1/[\s^2^(Fo^2^)+(0.1000P)^2^+0.4123P] where P=(Fo^2^+2Fc^2^)/3'
_refine_ls_weighting_scheme calc
_refine_ls_wR_factor_gt 0.1179
_refine_ls_wR_factor_ref 0.1328
_reflns_number_gt 2577
_reflns_number_total 3384
_reflns_threshold_expression >2sigma(I)
_cod_data_source_file c4ob02508c2.cif
_cod_data_source_block gbr-595-a
_cod_depositor_comments
;
The following automatic conversions were performed:

'_symmetry_cell_setting' value 'Monoclinic' changed to 'monoclinic'
according to
/usr/data/users/saulius/crontab/automatic-downloads/rss-feeds/RSC/lib/dictionaries/cif_core.dic
dictionary named 'cif_core.dic' version 2.4.2 from 2011-04-26.

Automatic conversion script
Id: cif_fix_values 2935 2014-11-11 08:27:57Z andrius 

 Adding full bibliography for 7154287.cif.
;
_cod_original_sg_symbol_H-M P2(1)/c
_cod_database_code 7154287

loop_
_symmetry_equiv_pos_as_xyz
'x, y, z'
'-x, y+1/2, -z+1/2'
'-x, -y, -z'
'x, -y-1/2, z-1/2'

loop_
_atom_site_label
_atom_site_type_symbol
_atom_site_fract_x
_atom_site_fract_y
_atom_site_fract_z
_atom_site_U_iso_or_equiv
_atom_site_adp_type
_atom_site_occupancy
_atom_site_symmetry_multiplicity
_atom_site_calc_flag
_atom_site_refinement_flags
I1 I 0.41366(4) 0.46904(3) 0.082741(17) 0.0685(2) Uani 1 1 d .
N1 N 0.1287(4) 0.7727(4) 0.5148(2) 0.0538(9) Uani 1 1 d .
N2 N 0.2315(3) 0.7628(3) 0.34172(17) 0.0390(8) Uani 1 1 d .
O1 O 0.0540(4) 0.8511(4) 0.5398(2) 0.0791(12) Uani 1 1 d .
O2 O 0.1786(5) 0.6823(4) 0.54899(19) 0.0874(13) Uani 1 1 d .
C19 C 0.2263(5) 0.5399(4) 0.1930(2) 0.0473(10) Uani 1 1 d .
H19 H 0.1668 0.4788 0.1707 0.057 Uiso 1 1 calc R
C20 C 0.3529(5) 0.5683(4) 0.1694(2) 0.0416(9) Uani 1 1 d .
C18 C 0.1881(4) 0.6039(4) 0.2510(2) 0.0429(9) Uani 1 1 d .
H18 H 0.1042 0.5836 0.2689 0.051 Uiso 1 1 calc R
C12 C 0.1938(6) 0.4765(4) 0.4402(3) 0.0593(13) Uani 1 1 d .
H12 H 0.1002 0.4934 0.4466 0.071 Uiso 1 1 calc R
C22 C 0.4009(4) 0.7266(4) 0.2565(2) 0.0468(10) Uani 1 1 d .
H22 H 0.4594 0.7895 0.2779 0.056 Uiso 1 1 calc R
C16 C 0.4167(5) 0.5436(4) 0.4059(2) 0.0513(11) Uani 1 1 d .
H16 H 0.4742 0.6067 0.3904 0.062 Uiso 1 1 calc R
C3 C 0.1273(5) 0.9023(4) 0.4069(2) 0.0456(10) Uani 1 1 d .
H3 H 0.0839 0.9745 0.4225 0.055 Uiso 1 1 calc R
C11 C 0.2773(5) 0.5721(4) 0.4173(2) 0.0453(10) Uani 1 1 d .
C1 C 0.2220(4) 0.7019(4) 0.4041(2) 0.0405(9) Uani 1 1 d .
C5 C 0.1730(4) 0.9809(4) 0.2862(2) 0.0441(10) Uani 1 1 d .
C17 C 0.2751(4) 0.6977(3) 0.2817(2) 0.0367(9) Uani 1 1 d .
C2 C 0.1575(4) 0.7889(4) 0.4444(2) 0.0437(10) Uani 1 1 d .
C4 C 0.1744(4) 0.8863(4) 0.3426(2) 0.0413(9) Uani 1 1 d .
C6 C 0.1620(5) 0.9518(4) 0.2157(2) 0.0520(11) Uani 1 1 d .
H6 H 0.1537 0.8673 0.2013 0.062 Uiso 1 1 calc R
C10 C 0.1813(5) 1.1089(4) 0.3060(3) 0.0518(11) Uani 1 1 d .
H10 H 0.1892 1.1300 0.3529 0.062 Uiso 1 1 calc R
C9 C 0.1778(5) 1.2052(5) 0.2566(3) 0.0633(13) Uani 1 1 d .
H9 H 0.1796 1.2901 0.2704 0.076 Uiso 1 1 calc R
C7 C 0.1635(6) 1.0488(5) 0.1665(3) 0.0602(13) Uani 1 1 d .
H7 H 0.1589 1.0283 0.1195 0.072 Uiso 1 1 calc R
C21 C 0.4400(5) 0.6623(4) 0.1998(2) 0.0518(11) Uani 1 1 d .
H21 H 0.5243 0.6820 0.1821 0.062 Uiso 1 1 calc R
C14 C 0.3841(7) 0.3282(5) 0.4424(3) 0.0734(16) Uani 1 1 d .
H14 H 0.4201 0.2467 0.4512 0.088 Uiso 1 1 calc R
C15 C 0.4687(6) 0.4217(6) 0.4177(3) 0.0667(14) Uani 1 1 d .
H15 H 0.5605 0.4024 0.4091 0.080 Uiso 1 1 calc R
C13 C 0.2491(7) 0.3552(5) 0.4538(3) 0.0728(16) Uani 1 1 d .
H13 H 0.1932 0.2924 0.4709 0.087 Uiso 1 1 calc R
C8 C 0.1717(5) 1.1747(5) 0.1866(3) 0.0626(13) Uani 1 1 d .
H8 H 0.1731 1.2387 0.1535 0.075 Uiso 1 1 calc R

loop_
_atom_site_aniso_label
_atom_site_aniso_U_11
_atom_site_aniso_U_22
_atom_site_aniso_U_33
_atom_site_aniso_U_23
_atom_site_aniso_U_13
_atom_site_aniso_U_12
I1 0.1000(3) 0.0642(3) 0.0459(3) -0.01076(14) 0.02896(19) 0.01141(18)
N1 0.064(2) 0.054(2) 0.046(2) -0.0005(19) 0.0161(18) 0.014(2)
N2 0.0450(19) 0.0350(17) 0.0382(18) -0.0055(14) 0.0102(14) 0.0045(14)
O1 0.110(3) 0.071(2) 0.064(2) -0.0041(19) 0.041(2) 0.033(2)
O2 0.134(4) 0.080(3) 0.053(2) 0.016(2) 0.032(2) 0.049(3)
C19 0.057(3) 0.041(2) 0.045(3) -0.0040(18) 0.010(2) -0.004(2)
C20 0.058(3) 0.039(2) 0.029(2) -0.0024(17) 0.0126(18) 0.0099(19)
C18 0.042(2) 0.044(2) 0.044(2) -0.0023(19) 0.0102(17) -0.0021(19)
C12 0.065(3) 0.051(3) 0.063(3) 0.004(2) 0.013(2) 0.004(2)
C22 0.047(2) 0.049(2) 0.045(2) -0.0105(19) 0.0115(19) -0.010(2)
C16 0.054(3) 0.052(3) 0.048(3) -0.004(2) 0.008(2) 0.013(2)
C3 0.051(2) 0.039(2) 0.048(2) -0.0078(19) 0.0113(19) 0.010(2)
C11 0.059(3) 0.041(2) 0.036(2) -0.0015(18) 0.0076(19) 0.009(2)
C1 0.042(2) 0.041(2) 0.040(2) -0.0043(17) 0.0068(17) 0.0038(18)
C5 0.040(2) 0.039(2) 0.053(3) -0.0079(19) 0.0039(19) 0.0001(18)
C17 0.049(2) 0.0275(17) 0.035(2) -0.0023(15) 0.0082(17) 0.0040(17)
C2 0.046(2) 0.044(2) 0.043(2) -0.0058(18) 0.0113(19) 0.0061(19)
C4 0.049(2) 0.034(2) 0.041(2) -0.0065(17) 0.0060(18) 0.0039(18)
C6 0.068(3) 0.044(2) 0.045(3) -0.0010(19) 0.008(2) 0.010(2)
C10 0.058(3) 0.039(2) 0.058(3) -0.007(2) 0.006(2) 0.000(2)
C9 0.071(3) 0.042(2) 0.077(4) 0.005(2) 0.008(3) -0.003(2)
C7 0.073(3) 0.056(3) 0.052(3) 0.004(2) 0.012(2) 0.011(2)
C21 0.050(3) 0.058(3) 0.051(3) -0.002(2) 0.020(2) -0.001(2)
C14 0.112(5) 0.049(3) 0.058(3) 0.001(2) 0.003(3) 0.031(3)
C15 0.076(4) 0.065(3) 0.058(3) -0.003(3) 0.006(3) 0.032(3)
C13 0.106(5) 0.040(2) 0.073(4) 0.009(2) 0.012(3) -0.002(3)
C8 0.068(3) 0.051(3) 0.070(3) 0.014(2) 0.012(3) 0.001(2)

loop_
_atom_type_symbol
_atom_type_description
_atom_type_scat_dispersion_real
_atom_type_scat_dispersion_imag
_atom_type_scat_source
C C 0.0033 0.0016 'International Tables Vol C Tables 4.2.6.8 and 6.1.1.4'
H H 0.0000 0.0000 'International Tables Vol C Tables 4.2.6.8 and 6.1.1.4'
N N 0.0061 0.0033 'International Tables Vol C Tables 4.2.6.8 and 6.1.1.4'
O O 0.0106 0.0060 'International Tables Vol C Tables 4.2.6.8 and 6.1.1.4'
I I -0.4742 1.8119 'International Tables Vol C Tables 4.2.6.8 and 6.1.1.4'

loop_
_geom_angle_atom_site_label_1
_geom_angle_atom_site_label_2
_geom_angle_atom_site_label_3
_geom_angle
O1 N1 O2 121.1(4)
O1 N1 C2 118.7(4)
O2 N1 C2 120.3(4)
C1 N2 C4 110.7(3)
C1 N2 C17 122.5(3)
C4 N2 C17 126.2(3)
C20 C19 C18 118.9(4)
C19 C20 C21 121.6(4)
C19 C20 I1 119.2(3)
C21 C20 I1 119.2(3)
C17 C18 C19 119.6(4)
C11 C12 C13 120.5(5)
C17 C22 C21 119.8(4)
C15 C16 C11 120.0(5)
C4 C3 C2 107.1(4)
C12 C11 C16 118.8(4)
C12 C11 C1 121.4(4)
C16 C11 C1 119.8(4)
N2 C1 C2 105.3(3)
N2 C1 C11 121.6(3)
C2 C1 C11 133.1(4)
C6 C5 C10 118.4(4)
C6 C5 C4 124.8(4)
C10 C5 C4 116.7(4)
C22 C17 C18 120.7(4)
C22 C17 N2 121.2(3)
C18 C17 N2 118.1(3)
C1 C2 C3 110.1(4)
C1 C2 N1 127.0(4)
C3 C2 N1 122.8(4)
C3 C4 N2 106.8(4)
C3 C4 C5 127.5(4)
N2 C4 C5 125.7(3)
C5 C6 C7 120.2(4)
C9 C10 C5 121.0(5)
C8 C9 C10 119.9(5)
C8 C7 C6 120.8(5)
C22 C21 C20 119.3(4)
C13 C14 C15 120.2(5)
C16 C15 C14 120.1(5)
C14 C13 C12 120.3(5)
C7 C8 C9 119.6(5)

loop_
_geom_bond_atom_site_label_1
_geom_bond_atom_site_label_2
_geom_bond_distance
I1 C20 2.110(4)
N1 O1 1.222(5)
N1 O2 1.223(5)
N1 C2 1.429(5)
N2 C1 1.377(5)
N2 C4 1.407(5)
N2 C17 1.448(5)
C19 C20 1.367(6)
C19 C18 1.389(6)
C20 C21 1.377(6)
C18 C17 1.377(6)
C12 C11 1.383(7)
C12 C13 1.392(7)
C22 C17 1.374(5)
C22 C21 1.375(6)
C16 C15 1.381(7)
C16 C11 1.400(6)
C3 C4 1.378(6)
C3 C2 1.407(6)
C11 C1 1.473(6)
C1 C2 1.388(5)
C5 C6 1.390(7)
C5 C10 1.397(6)
C5 C4 1.475(6)
C6 C7 1.396(7)
C10 C9 1.389(7)
C9 C8 1.386(8)
C7 C8 1.377(7)
C14 C13 1.357(9)
C14 C15 1.388(8)
